data_7102040
loop_
_publ_author_name
'Ohashi, Masato'
'Yagyu, Akihiro'
'Yamagata, Tsuneaki'
'Mashima, Kazushi'

_publ_section_title
;
 Tetraplatinum precursors for supramolecular assemblies: syntheses,
 crystal structures, and stereoselective self-assemblies of
 [Pt4(micro-OCOCH3)6(kappa4-N4-DArBp)] (DArBp =
 1,3-bis(arylbenzamidinate)propane).
;
_journal_issue 29
_journal_name_full 'Chemical communications (Cambridge, England)'
_journal_page_first 3103
_journal_page_last 3105
_journal_paper_doi 10.1039/b703730a
_journal_year 2007
_chemical_formula_iupac '[(Pt4 (C2 H3 O2)6 (C37 H42 N4)] 3.0(C H Cl3) '
_chemical_formula_moiety 'C49 H60 N4 O12 Pt4, 3.0(C H Cl3) '
_chemical_formula_structural '((C2 H3 O2)6, (C37 H42 N4), Pt4), (C H Cl3)3.0 '
_chemical_formula_sum 'C52 H63 Cl9 N4 O12 Pt4'
_chemical_formula_weight 2035.47
_chemical_name_systematic ?
_space_group_IT_number 2
_symmetry_cell_setting triclinic
_symmetry_Int_Tables_number 2
_symmetry_space_group_name_Hall '-P 1'
_symmetry_space_group_name_H-M 'P -1'
_atom_sites_solution_hydrogens geom
_atom_sites_solution_primary direct
_atom_sites_solution_secondary difmap
_cell_angle_alpha 94.640(7)
_cell_angle_beta 105.681(6)
_cell_angle_gamma 117.743(5)
_cell_formula_units_Z 2
_cell_length_a 14.6652(18)
_cell_length_b 14.8635(18)
_cell_length_c 18.169(3)
_cell_measurement_reflns_used 70446
_cell_measurement_temperature 120(1)
_cell_measurement_theta_max 30.5
_cell_measurement_theta_min 3.05
_cell_volume 3273.9(7)
_computing_cell_refinement 'Rigaku/RAPID Diffractometer Control'
_computing_data_collection 'Rigaku/RAPID Diffractometer Control'
_computing_data_reduction 'teXsan: PROCESS (MSC)'
_computing_molecular_graphics 'Ortep-3 (Louis J. Farrugia, 2005)'
_computing_publication_material 'SHELXL-97 and modified'
_computing_structure_refinement 'SHELXL-97 (Sheldrick, 1997)'
_computing_structure_solution PATTY
_diffrn_ambient_temperature 120(1)
_diffrn_detector_area_resol_mean 10.00
_diffrn_measured_fraction_theta_full 0.996
_diffrn_measured_fraction_theta_max 0.996
_diffrn_measurement_device_details
;
RAPID: Eulerian 3-circle
;
_diffrn_measurement_device_type 'Rigaku RAXIS-RAPID Imaging Plate'
_diffrn_measurement_method \w
_diffrn_radiation_collimation ' 0.8 mm double pinhole '
_diffrn_radiation_detector 'imaging plate'
_diffrn_radiation_monochromator graphite
_diffrn_radiation_source 'normal-focus sealed tube'
_diffrn_radiation_type MoK\a
_diffrn_radiation_wavelength 0.71075
_diffrn_reflns_av_R_equivalents 0.1015
_diffrn_reflns_av_sigmaI/netI 0.0768
_diffrn_reflns_limit_h_max 18
_diffrn_reflns_limit_h_min -20
_diffrn_reflns_limit_k_max 21
_diffrn_reflns_limit_k_min -20
_diffrn_reflns_limit_l_max 25
_diffrn_reflns_limit_l_min -25
_diffrn_reflns_number 84182
_diffrn_reflns_reduction_process 'Lp corrections applied'
_diffrn_reflns_theta_full 30.51
_diffrn_reflns_theta_max 30.51
_diffrn_reflns_theta_min 3.03
_diffrn_source_current 40
_diffrn_source_power 50
_exptl_absorpt_coefficient_mu 8.944
_exptl_absorpt_correction_T_max 0.412
_exptl_absorpt_correction_T_min 0.041
_exptl_absorpt_correction_type multi-scan
_exptl_absorpt_process_details
;
Higashi, T. (1995). ABSCOR - Program for Absorption Correction, Rigaku
Corporation, Tokyo, Japan.
;
_exptl_crystal_colour red
_exptl_crystal_density_diffrn 2.065
_exptl_crystal_density_method 'not measured'
_exptl_crystal_description platelet
_exptl_crystal_F_000 1928
_exptl_crystal_preparation 'mounted on the CryoLoop with mineral oil and placed in N2 stream at 120(1) K'
_exptl_crystal_recrystallization_method ' crystallized form a solution of CHCl3/hexane solution at ambient temperature'
_exptl_crystal_size_max 0.50
_exptl_crystal_size_mid 0.50
_exptl_crystal_size_min 0.10
_refine_diff_density_max 2.366
_refine_diff_density_min -4.205
_refine_diff_density_rms 0.305
_refine_ls_extinction_method none
_refine_ls_goodness_of_fit_ref 1.055
_refine_ls_hydrogen_treatment constr
_refine_ls_matrix_type full
_refine_ls_number_parameters 730
_refine_ls_number_reflns 19892
_refine_ls_number_restraints 0
_refine_ls_restrained_S_all 1.055
_refine_ls_R_factor_all 0.0463
_refine_ls_R_factor_gt 0.0411
_refine_ls_shift/su_max 0.001
_refine_ls_shift/su_mean 0.000
_refine_ls_structure_factor_coef Fsqd
_refine_ls_weighting_details 'calc w=1/[\s^2^(Fo^2^)+(0.0289P)^2^+11.3264P] where P=(Fo^2^+2Fc^2^)/3'
_refine_ls_weighting_scheme calc
_refine_ls_wR_factor_gt 0.0948
_refine_ls_wR_factor_ref 0.0972
_reflns_number_gt 18413
_reflns_number_total 19892
_reflns_threshold_expression >2sigma(I)
_cod_data_source_file b703730a.txt
_cod_data_source_block Pt4(OAc)6(DtBuPhBp)_2a
_cod_original_sg_symbol_Hall ' -P 1 '
_cod_original_sg_symbol_H-M ' P-1 '
_cod_database_code 7102040

loop_
_symmetry_equiv_pos_as_xyz
'x, y, z'
'-x, -y, -z'

loop_
_atom_site_label
_atom_site_type_symbol
_atom_site_fract_x
_atom_site_fract_y
_atom_site_fract_z
_atom_site_U_iso_or_equiv
_atom_site_adp_type
_atom_site_occupancy
_atom_site_symmetry_multiplicity
_atom_site_calc_flag
_atom_site_refinement_flags
Pt1 Pt 0.390935(12) 0.187469(12) 0.420776(8) 0.01161(4) Uani 1 1 d .
Pt2 Pt 0.199891(12) 0.076605(12) 0.321797(8) 0.01095(4) Uani 1 1 d .
Pt3 Pt 0.275320(12) 0.009166(12) 0.237423(8) 0.01015(4) Uani 1 1 d .
Pt4 Pt 0.465904(12) 0.158230(12) 0.317752(8) 0.01141(4) Uani 1 1 d .
N1 N 0.3107(3) 0.2121(3) 0.4955(2) 0.0167(7) Uani 1 1 d .
N2 N 0.1470(3) 0.1471(3) 0.3908(2) 0.0159(7) Uani 1 1 d .
N3 N 0.0442(3) -0.0281(3) 0.2381(2) 0.0145(7) Uani 1 1 d .
N4 N 0.1132(3) -0.1223(3) 0.1895(2) 0.0141(7) Uani 1 1 d .
O1 O 0.4200(3) 0.3219(2) 0.38896(18) 0.0175(6) Uani 1 1 d .
O2 O 0.4513(3) 0.2769(3) 0.28115(18) 0.0173(6) Uani 1 1 d .
O3 O 0.5658(3) 0.2747(3) 0.50166(17) 0.0173(6) Uani 1 1 d .
O4 O 0.6329(3) 0.2793(3) 0.40258(18) 0.0190(6) Uani 1 1 d .
O5 O 0.3645(2) 0.0562(2) 0.45704(16) 0.0142(6) Uani 1 1 d .
O6 O 0.1826(2) -0.0306(3) 0.38638(17) 0.0155(6) Uani 1 1 d .
O7 O 0.2091(3) 0.1798(2) 0.25452(16) 0.0139(6) Uani 1 1 d .
O8 O 0.2375(3) 0.0916(3) 0.16482(17) 0.0152(6) Uani 1 1 d .
O9 O 0.3149(2) -0.0790(2) 0.30264(16) 0.0134(6) Uani 1 1 d .
O10 O 0.4936(2) 0.0472(3) 0.35622(17) 0.0158(6) Uani 1 1 d .
O11 O 0.3575(3) -0.0217(3) 0.15760(18) 0.0167(6) Uani 1 1 d .
O12 O 0.5169(3) 0.1322(3) 0.21739(18) 0.0186(6) Uani 1 1 d .
C1 C 0.3563(3) 0.2260(3) 0.5778(2) 0.0144(8) Uani 1 1 d .
C2 C 0.4644(3) 0.3063(3) 0.6196(2) 0.0138(7) Uani 1 1 d .
H2 H 0.5067 0.3522 0.5931 0.017 Uiso 1 1 calc R
C3 C 0.5097(4) 0.3185(4) 0.7001(2) 0.0167(8) Uani 1 1 d .
H3 H 0.5836 0.3727 0.7276 0.020 Uiso 1 1 calc R
C4 C 0.4512(4) 0.2547(4) 0.7420(2) 0.0155(8) Uani 1 1 d .
C5 C 0.3448(4) 0.1750(4) 0.6995(2) 0.0174(8) Uani 1 1 d .
H5 H 0.3023 0.1301 0.7264 0.021 Uiso 1 1 calc R
C6 C 0.2982(4) 0.1587(4) 0.6185(2) 0.0177(8) Uani 1 1 d .
H6 H 0.2262 0.1012 0.5907 0.021 Uiso 1 1 calc R
C7 C 0.5067(4) 0.2694(4) 0.8302(2) 0.0211(9) Uani 1 1 d .
C8 C 0.5986(5) 0.2434(5) 0.8400(3) 0.0320(12) Uani 1 1 d .
H8A H 0.6353 0.2525 0.8961 0.048 Uiso 1 1 calc R
H8B H 0.6521 0.2905 0.8184 0.048 Uiso 1 1 calc R
H8C H 0.5669 0.1707 0.8119 0.048 Uiso 1 1 calc R
C9 C 0.5563(4) 0.3833(4) 0.8742(3) 0.0279(11) Uani 1 1 d .
H9A H 0.5921 0.3922 0.9304 0.042 Uiso 1 1 calc R
H9B H 0.4978 0.4001 0.8671 0.042 Uiso 1 1 calc R
H9C H 0.6106 0.4303 0.8531 0.042 Uiso 1 1 calc R
C10 C 0.4260(4) 0.1975(4) 0.8668(3) 0.0250(10) Uani 1 1 d .
H10A H 0.4649 0.2091 0.9229 0.038 Uiso 1 1 calc R
H10B H 0.3947 0.1242 0.8401 0.038 Uiso 1 1 calc R
H10C H 0.3668 0.2132 0.8607 0.038 Uiso 1 1 calc R
C11 C 0.2092(4) 0.1972(4) 0.4649(2) 0.0158(8) Uani 1 1 d .
C12 C 0.1702(4) 0.2461(4) 0.5159(2) 0.0175(8) Uani 1 1 d .
C13 C 0.2209(4) 0.3533(4) 0.5371(3) 0.0247(10) Uani 1 1 d .
H13 H 0.2801 0.3949 0.5203 0.030 Uiso 1 1 calc R
C14 C 0.1866(5) 0.4014(5) 0.5826(3) 0.0337(13) Uani 1 1 d .
H14 H 0.2204 0.4756 0.5955 0.040 Uiso 1 1 calc R
C15 C 0.1026(5) 0.3408(5) 0.6095(3) 0.0317(12) Uani 1 1 d .
H15 H 0.0808 0.3737 0.6424 0.038 Uiso 1 1 calc R
C16 C 0.0507(4) 0.2330(5) 0.5886(3) 0.0281(11) Uani 1 1 d .
H16 H -0.0070 0.1918 0.6068 0.034 Uiso 1 1 calc R
C17 C 0.0832(4) 0.1844(4) 0.5404(3) 0.0227(10) Uani 1 1 d .
H17 H 0.0465 0.1102 0.5245 0.027 Uiso 1 1 calc R
C18 C 0.0477(4) 0.1497(4) 0.3498(2) 0.0196(9) Uani 1 1 d .
H18A H 0.0641 0.1975 0.3142 0.024 Uiso 1 1 calc R
H18B H 0.0264 0.1782 0.3891 0.024 Uiso 1 1 calc R
C19 C -0.0483(4) 0.0422(4) 0.3021(3) 0.0198(9) Uani 1 1 d .
H19A H -0.1168 0.0450 0.2892 0.024 Uiso 1 1 calc R
H19B H -0.0541 -0.0085 0.3353 0.024 Uiso 1 1 calc R
C20 C -0.0404(4) 0.0010(4) 0.2254(2) 0.0179(8) Uani 1 1 d .
H20A H -0.1125 -0.0610 0.1932 0.021 Uiso 1 1 calc R
H20B H -0.0242 0.0556 0.1951 0.021 Uiso 1 1 calc R
C21 C 0.0281(3) -0.1142(3) 0.1962(2) 0.0135(7) Uani 1 1 d .
C22 C -0.0863(3) -0.2056(4) 0.1544(2) 0.0162(8) Uani 1 1 d .
C23 C -0.1578(4) -0.2473(4) 0.1952(3) 0.0220(9) Uani 1 1 d .
H23 H -0.1355 -0.2154 0.2493 0.026 Uiso 1 1 calc R
C24 C -0.2604(4) -0.3340(4) 0.1585(3) 0.0264(10) Uani 1 1 d .
H24 H -0.3087 -0.3618 0.1871 0.032 Uiso 1 1 calc R
C25 C -0.2936(4) -0.3812(4) 0.0794(3) 0.0264(10) Uani 1 1 d .
H25 H -0.3647 -0.4409 0.0537 0.032 Uiso 1 1 calc R
C26 C -0.2219(4) -0.3404(4) 0.0382(3) 0.0233(10) Uani 1 1 d .
H26 H -0.2440 -0.3731 -0.0156 0.028 Uiso 1 1 calc R
C27 C -0.1185(4) -0.2522(4) 0.0751(2) 0.0168(8) Uani 1 1 d .
H27 H -0.0702 -0.2238 0.0466 0.020 Uiso 1 1 calc R
C28 C 0.1027(3) -0.2226(4) 0.1795(2) 0.0167(8) Uani 1 1 d .
C29 C 0.0654(4) -0.2870(4) 0.2285(3) 0.0222(9) Uani 1 1 d .
H29 H 0.0465 -0.2635 0.2691 0.027 Uiso 1 1 calc R
C30 C 0.0551(4) -0.3856(4) 0.2191(3) 0.0259(10) Uani 1 1 d .
H30 H 0.0289 -0.4283 0.2533 0.031 Uiso 1 1 calc R
C31 C 0.0824(4) -0.4228(4) 0.1605(3) 0.0215(9) Uani 1 1 d .
C32 C 0.1231(4) -0.3558(4) 0.1134(3) 0.0211(9) Uani 1 1 d .
H32 H 0.1440 -0.3784 0.0737 0.025 Uiso 1 1 calc R
C33 C 0.1341(4) -0.2573(4) 0.1225(2) 0.0174(8) Uani 1 1 d .
H33 H 0.1632 -0.2134 0.0898 0.021 Uiso 1 1 calc R
C34 C 0.0642(5) -0.5339(4) 0.1489(3) 0.0296(11) Uani 1 1 d .
C35 C -0.0605(6) -0.6102(5) 0.1213(4) 0.0461(17) Uani 1 1 d .
H35A H -0.0965 -0.6001 0.0714 0.069 Uiso 1 1 calc R
H35B H -0.0891 -0.5969 0.1612 0.069 Uiso 1 1 calc R
H35C H -0.0753 -0.6824 0.1137 0.069 Uiso 1 1 calc R
C36 C 0.1077(5) -0.5573(5) 0.0872(4) 0.0381(13) Uani 1 1 d .
H36A H 0.0721 -0.5474 0.0370 0.057 Uiso 1 1 calc R
H36B H 0.0916 -0.6299 0.0802 0.057 Uiso 1 1 calc R
H36C H 0.1874 -0.5096 0.1045 0.057 Uiso 1 1 calc R
C37 C 0.1218(7) -0.5487(6) 0.2276(4) 0.0542(19) Uani 1 1 d .
H37A H 0.1101 -0.6198 0.2199 0.081 Uiso 1 1 calc R
H37B H 0.0911 -0.5381 0.2669 0.081 Uiso 1 1 calc R
H37C H 0.2007 -0.4977 0.2460 0.081 Uiso 1 1 calc R
C38 C 0.4406(4) 0.3376(4) 0.3264(3) 0.0187(9) Uani 1 1 d .
C39 C 0.4533(5) 0.4361(4) 0.3056(3) 0.0282(11) Uani 1 1 d .
H39A H 0.4451 0.4763 0.3462 0.042 Uiso 1 1 calc R
H39B H 0.3969 0.4195 0.2547 0.042 Uiso 1 1 calc R
H39C H 0.5264 0.4777 0.3021 0.042 Uiso 1 1 calc R
C40 C 0.6427(4) 0.3039(4) 0.4737(3) 0.0170(8) Uani 1 1 d .
C41 C 0.7578(4) 0.3776(5) 0.5326(3) 0.0297(12) Uani 1 1 d .
H41A H 0.7540 0.3909 0.5852 0.044 Uiso 1 1 calc R
H41B H 0.7904 0.4439 0.5170 0.044 Uiso 1 1 calc R
H41C H 0.8032 0.3455 0.5338 0.044 Uiso 1 1 calc R
C42 C 0.2687(4) -0.0216(4) 0.4360(2) 0.0155(8) Uani 1 1 d .
C43 C 0.2536(4) -0.1125(4) 0.4717(3) 0.0247(10) Uani 1 1 d .
H43A H 0.3239 -0.0956 0.5105 0.037 Uiso 1 1 calc R
H43B H 0.2276 -0.1742 0.4302 0.037 Uiso 1 1 calc R
H43C H 0.1994 -0.1274 0.4976 0.037 Uiso 1 1 calc R
C44 C 0.2190(3) 0.1613(3) 0.1885(2) 0.0150(8) Uani 1 1 d .
C45 C 0.2103(4) 0.2306(4) 0.1350(3) 0.0224(9) Uani 1 1 d .
H45A H 0.1938 0.2799 0.1594 0.034 Uiso 1 1 calc R
H45B H 0.1512 0.1876 0.0845 0.034 Uiso 1 1 calc R
H45C H 0.2800 0.2697 0.1262 0.034 Uiso 1 1 calc R
C46 C 0.4148(4) -0.0458(3) 0.3421(2) 0.0137(8) Uani 1 1 d .
C47 C 0.4410(4) -0.1225(4) 0.3747(3) 0.0213(9) Uani 1 1 d .
H47A H 0.3739 -0.1914 0.3583 0.032 Uiso 1 1 calc R
H47B H 0.4716 -0.0998 0.4323 0.032 Uiso 1 1 calc R
H47C H 0.4950 -0.1272 0.3549 0.032 Uiso 1 1 calc R
C48 C 0.4530(4) 0.0474(4) 0.1640(2) 0.0171(8) Uani 1 1 d .
C49 C 0.4982(4) 0.0287(4) 0.1023(3) 0.0263(10) Uani 1 1 d .
H49A H 0.5723 0.0880 0.1135 0.039 Uiso 1 1 calc R
H49B H 0.4503 0.0218 0.0501 0.039 Uiso 1 1 calc R
H49C H 0.5011 -0.0357 0.1035 0.039 Uiso 1 1 calc R
C50 C 0.2105(4) 0.9821(5) 0.9935(3) 0.0300(11) Uani 1 1 d .
H50 H 0.2420 0.9695 1.0450 0.036 Uiso 1 1 calc R
Cl1 Cl 0.07429(13) 0.9468(2) 0.97868(9) 0.0674(7) Uani 1 1 d .
Cl2 Cl 0.28847(15) 1.11357(12) 0.99600(10) 0.0447(4) Uani 1 1 d .
Cl3 Cl 0.21841(18) 0.90710(16) 0.91803(13) 0.0627(5) Uani 1 1 d .
C51 C 0.5858(5) 0.3361(5) 0.1497(3) 0.0335(12) Uani 1 1 d .
H51 H 0.5469 0.2693 0.1655 0.040 Uiso 1 1 calc R
Cl4 Cl 0.48842(12) 0.36877(13) 0.10096(9) 0.0410(3) Uani 1 1 d .
Cl5 Cl 0.68337(15) 0.43496(14) 0.23495(9) 0.0521(4) Uani 1 1 d .
Cl6 Cl 0.64945(15) 0.31642(17) 0.08583(9) 0.0503(4) Uani 1 1 d .
C52 C 0.7757(5) 0.2169(5) 0.3289(3) 0.0287(11) Uani 1 1 d .
H52 H 0.7209 0.2361 0.3355 0.034 Uiso 1 1 calc R
Cl7 Cl 0.80638(16) 0.25275(16) 0.24572(9) 0.0510(4) Uani 1 1 d .
Cl8 Cl 0.89669(13) 0.28562(14) 0.41362(8) 0.0395(3) Uani 1 1 d .
Cl9 Cl 0.71935(12) 0.08136(13) 0.31863(9) 0.0372(3) Uani 1 1 d .

loop_
_atom_site_aniso_label
_atom_site_aniso_U_11
_atom_site_aniso_U_22
_atom_site_aniso_U_33
_atom_site_aniso_U_23
_atom_site_aniso_U_13
_atom_site_aniso_U_12
Pt1 0.01377(8) 0.01106(8) 0.01079(7) 0.00187(5) 0.00390(5) 0.00725(7)
Pt2 0.01334(7) 0.01188(8) 0.00997(6) 0.00237(5) 0.00389(5) 0.00833(7)
Pt3 0.01278(7) 0.00917(7) 0.01026(6) 0.00258(5) 0.00425(5) 0.00675(6)
Pt4 0.01318(8) 0.00890(8) 0.01281(7) 0.00279(5) 0.00552(5) 0.00557(6)
N1 0.0178(17) 0.0188(19) 0.0146(15) 0.0016(13) 0.0048(13) 0.0109(16)
N2 0.0178(17) 0.0172(18) 0.0138(15) 0.0011(13) 0.0029(13) 0.0116(16)
N3 0.0149(16) 0.0146(17) 0.0142(15) 0.0032(13) 0.0023(12) 0.0092(15)
N4 0.0148(16) 0.0103(16) 0.0159(15) 0.0026(12) 0.0043(13) 0.0060(15)
O1 0.0217(15) 0.0091(14) 0.0209(14) 0.0026(11) 0.0066(12) 0.0078(13)
O2 0.0259(16) 0.0125(15) 0.0183(14) 0.0061(11) 0.0080(12) 0.0129(14)
O3 0.0157(14) 0.0152(15) 0.0166(13) 0.0014(11) 0.0038(11) 0.0057(13)
O4 0.0164(14) 0.0152(16) 0.0193(14) -0.0003(12) 0.0056(12) 0.0046(14)
O5 0.0174(14) 0.0136(14) 0.0138(12) 0.0060(11) 0.0060(11) 0.0090(13)
O6 0.0170(14) 0.0171(15) 0.0142(13) 0.0077(11) 0.0072(11) 0.0086(13)
O7 0.0205(14) 0.0126(14) 0.0143(12) 0.0057(11) 0.0073(11) 0.0117(13)
O8 0.0220(15) 0.0154(15) 0.0138(12) 0.0043(11) 0.0064(11) 0.0135(14)
O9 0.0155(14) 0.0115(14) 0.0148(12) 0.0031(10) 0.0030(11) 0.0093(13)
O10 0.0166(14) 0.0168(15) 0.0177(13) 0.0047(11) 0.0061(11) 0.0113(14)
O11 0.0191(15) 0.0162(15) 0.0183(14) 0.0029(11) 0.0093(12) 0.0103(14)
O12 0.0228(16) 0.0171(16) 0.0188(14) 0.0060(12) 0.0116(12) 0.0098(14)
C1 0.0184(19) 0.015(2) 0.0124(16) 0.0020(14) 0.0049(14) 0.0107(18)
C2 0.0195(19) 0.0108(18) 0.0147(17) 0.0046(14) 0.0072(15) 0.0096(17)
C3 0.019(2) 0.014(2) 0.0162(17) 0.0004(15) 0.0050(15) 0.0094(18)
C4 0.020(2) 0.016(2) 0.0161(17) 0.0032(15) 0.0069(15) 0.0125(18)
C5 0.021(2) 0.017(2) 0.0166(18) 0.0071(15) 0.0084(16) 0.0101(19)
C6 0.0177(19) 0.014(2) 0.0176(18) 0.0004(15) 0.0028(15) 0.0076(18)
C7 0.020(2) 0.027(3) 0.0136(17) 0.0054(16) 0.0042(15) 0.011(2)
C8 0.033(3) 0.048(4) 0.027(2) 0.019(2) 0.012(2) 0.027(3)
C9 0.032(3) 0.027(3) 0.0132(18) -0.0037(17) 0.0024(17) 0.010(2)
C10 0.030(2) 0.031(3) 0.0150(18) 0.0086(17) 0.0082(17) 0.016(2)
C11 0.020(2) 0.020(2) 0.0134(16) 0.0031(15) 0.0078(15) 0.0140(19)
C12 0.020(2) 0.025(2) 0.0131(17) 0.0023(15) 0.0061(15) 0.016(2)
C13 0.031(2) 0.025(3) 0.021(2) 0.0036(18) 0.0075(18) 0.018(2)
C14 0.050(3) 0.035(3) 0.027(2) -0.002(2) 0.012(2) 0.032(3)
C15 0.040(3) 0.048(4) 0.020(2) 0.003(2) 0.012(2) 0.032(3)
C16 0.026(2) 0.047(3) 0.021(2) 0.006(2) 0.0103(18) 0.025(3)
C17 0.019(2) 0.030(3) 0.0194(19) 0.0054(18) 0.0081(16) 0.011(2)
C18 0.022(2) 0.027(2) 0.0171(18) 0.0023(16) 0.0039(16) 0.020(2)
C19 0.017(2) 0.025(2) 0.0214(19) 0.0022(17) 0.0067(16) 0.013(2)
C20 0.020(2) 0.022(2) 0.0166(18) 0.0035(16) 0.0053(15) 0.016(2)
C21 0.0131(18) 0.0125(19) 0.0139(16) 0.0026(14) 0.0040(14) 0.0063(17)
C22 0.0147(19) 0.014(2) 0.0180(18) 0.0055(15) 0.0048(15) 0.0065(18)
C23 0.023(2) 0.025(2) 0.022(2) 0.0068(17) 0.0105(17) 0.013(2)
C24 0.021(2) 0.026(3) 0.033(2) 0.013(2) 0.0128(19) 0.010(2)
C25 0.017(2) 0.017(2) 0.033(2) 0.0059(19) 0.0041(18) 0.002(2)
C26 0.020(2) 0.018(2) 0.021(2) 0.0020(17) 0.0025(17) 0.004(2)
C27 0.0161(19) 0.013(2) 0.0188(18) 0.0031(15) 0.0044(15) 0.0065(18)
C28 0.0152(19) 0.014(2) 0.0163(17) -0.0010(15) 0.0022(15) 0.0066(18)
C29 0.029(2) 0.021(2) 0.020(2) 0.0038(17) 0.0121(18) 0.014(2)
C30 0.033(3) 0.021(2) 0.031(2) 0.0126(19) 0.017(2) 0.016(2)
C31 0.018(2) 0.014(2) 0.034(2) 0.0062(18) 0.0102(18) 0.0081(19)
C32 0.023(2) 0.014(2) 0.029(2) 0.0029(17) 0.0116(18) 0.011(2)
C33 0.020(2) 0.013(2) 0.0194(18) 0.0021(15) 0.0097(16) 0.0065(18)
C34 0.032(3) 0.018(2) 0.038(3) 0.006(2) 0.012(2) 0.013(2)
C35 0.042(3) 0.018(3) 0.064(4) 0.001(3) 0.029(3) 0.001(3)
C36 0.043(3) 0.022(3) 0.050(3) 0.004(2) 0.018(3) 0.018(3)
C37 0.090(6) 0.045(4) 0.055(4) 0.024(3) 0.024(4) 0.054(5)
C38 0.021(2) 0.0092(19) 0.0205(19) 0.0040(15) 0.0039(16) 0.0056(18)
C39 0.041(3) 0.016(2) 0.035(3) 0.0104(19) 0.015(2) 0.018(2)
C40 0.0158(19) 0.0121(19) 0.0203(19) 0.0040(15) 0.0047(15) 0.0057(18)
C41 0.018(2) 0.028(3) 0.024(2) -0.0064(19) 0.0007(18) 0.003(2)
C42 0.019(2) 0.018(2) 0.0149(17) 0.0082(15) 0.0103(15) 0.0110(19)
C43 0.022(2) 0.024(2) 0.028(2) 0.0152(19) 0.0067(18) 0.011(2)
C44 0.0173(19) 0.0130(19) 0.0150(17) 0.0049(14) 0.0019(14) 0.0096(18)
C45 0.029(2) 0.021(2) 0.0192(19) 0.0086(17) 0.0073(17) 0.014(2)
C46 0.0202(19) 0.0114(18) 0.0122(16) 0.0020(13) 0.0062(14) 0.0099(18)
C47 0.025(2) 0.017(2) 0.024(2) 0.0082(17) 0.0049(17) 0.014(2)
C48 0.023(2) 0.017(2) 0.0168(18) 0.0051(15) 0.0088(16) 0.0133(19)
C49 0.027(2) 0.028(3) 0.028(2) 0.0043(19) 0.018(2) 0.013(2)
C50 0.028(3) 0.029(3) 0.023(2) 0.009(2) 0.0046(19) 0.009(2)
Cl1 0.0238(7) 0.118(2) 0.0316(7) 0.0201(9) 0.0097(6) 0.0137(9)
Cl2 0.0635(10) 0.0288(7) 0.0509(8) 0.0153(6) 0.0391(8) 0.0193(8)
Cl3 0.0672(12) 0.0361(9) 0.0708(12) -0.0128(8) 0.0179(10) 0.0227(10)
C51 0.037(3) 0.025(3) 0.026(2) 0.008(2) 0.007(2) 0.008(3)
Cl4 0.0331(7) 0.0347(8) 0.0470(8) 0.0170(6) 0.0131(6) 0.0104(7)
Cl5 0.0528(10) 0.0346(8) 0.0352(7) 0.0005(6) -0.0010(7) 0.0063(8)
Cl6 0.0551(10) 0.0768(13) 0.0308(7) 0.0211(7) 0.0162(7) 0.0407(10)
C52 0.035(3) 0.038(3) 0.025(2) 0.012(2) 0.014(2) 0.025(3)
Cl7 0.0602(10) 0.0586(11) 0.0341(7) 0.0235(7) 0.0248(7) 0.0236(9)
Cl8 0.0395(7) 0.0472(9) 0.0336(6) 0.0093(6) 0.0127(6) 0.0236(7)
Cl9 0.0374(7) 0.0364(8) 0.0528(8) 0.0155(6) 0.0251(6) 0.0246(7)

loop_
_atom_type_symbol
_atom_type_description
_atom_type_scat_dispersion_real
_atom_type_scat_dispersion_imag
_atom_type_scat_source
C C 0.0033 0.0016 'International Tables Vol C Tables 4.2.6.8 and 6.1.1.4'
H H 0.0000 0.0000 'International Tables Vol C Tables 4.2.6.8 and 6.1.1.4'
N N 0.0061 0.0033 'International Tables Vol C Tables 4.2.6.8 and 6.1.1.4'
O O 0.0106 0.0060 'International Tables Vol C Tables 4.2.6.8 and 6.1.1.4'
Pt Pt -1.7033 8.3905 'International Tables Vol C Tables 4.2.6.8 and 6.1.1.4'
Cl Cl 0.1484 0.1585 'International Tables Vol C Tables 4.2.6.8 and 6.1.1.4'

loop_
_geom_angle_atom_site_label_1
_geom_angle_atom_site_label_2
_geom_angle_atom_site_label_3
_geom_angle
O5 Pt1 O1 177.74(12)
O5 Pt1 N1 87.55(14)
O1 Pt1 N1 91.03(14)
O5 Pt1 O3 91.70(12)
O1 Pt1 O3 86.86(13)
N1 Pt1 O3 101.32(13)
O5 Pt1 Pt2 85.56(8)
O1 Pt1 Pt2 96.05(9)
N1 Pt1 Pt2 84.46(10)
O3 Pt1 Pt2 173.51(8)
O5 Pt1 Pt4 96.33(9)
O1 Pt1 Pt4 85.28(9)
N1 Pt1 Pt4 172.34(10)
O3 Pt1 Pt4 85.21(8)
Pt2 Pt1 Pt4 89.249(13)
O6 Pt2 O7 177.21(12)
O6 Pt2 N2 90.82(14)
O7 Pt2 N2 88.57(14)
O6 Pt2 N3 90.43(14)
O7 Pt2 N3 86.93(13)
N2 Pt2 N3 96.19(14)
O6 Pt2 Pt3 93.84(9)
O7 Pt2 Pt3 86.92(9)
N2 Pt2 Pt3 174.44(11)
N3 Pt2 Pt3 86.81(10)
O6 Pt2 Pt1 85.94(9)
O7 Pt2 Pt1 96.76(9)
N2 Pt2 Pt1 88.43(10)
N3 Pt2 Pt1 174.18(11)
Pt3 Pt2 Pt1 88.881(13)
O9 Pt3 O8 175.25(12)
O9 Pt3 N4 87.06(13)
O8 Pt3 N4 92.35(13)
O9 Pt3 O11 87.83(12)
O8 Pt3 O11 87.69(12)
N4 Pt3 O11 102.32(13)
O9 Pt3 Pt2 100.32(8)
O8 Pt3 Pt2 84.31(9)
N4 Pt3 Pt2 84.87(10)
O11 Pt3 Pt2 169.48(9)
O9 Pt3 Pt4 85.79(8)
O8 Pt3 Pt4 95.38(9)
N4 Pt3 Pt4 169.74(9)
O11 Pt3 Pt4 84.75(8)
Pt2 Pt3 Pt4 89.198(14)
O10 Pt4 O2 175.39(13)
O10 Pt4 O12 88.02(12)
O2 Pt4 O12 90.20(13)
O10 Pt4 O4 88.53(13)
O2 Pt4 O4 87.49(13)
O12 Pt4 O4 97.52(12)
O10 Pt4 Pt1 96.30(9)
O2 Pt4 Pt1 85.81(9)
O12 Pt4 Pt1 173.82(9)
O4 Pt4 Pt1 87.03(8)
O10 Pt4 Pt3 85.56(9)
O2 Pt4 Pt3 98.62(9)
O12 Pt4 Pt3 87.53(9)
O4 Pt4 Pt3 172.09(9)
Pt1 Pt4 Pt3 88.404(13)
C11 N1 C1 119.0(4)
C11 N1 Pt1 120.6(3)
C1 N1 Pt1 119.4(3)
C11 N2 C18 123.2(4)
C11 N2 Pt2 119.8(3)
C18 N2 Pt2 116.4(3)
C21 N3 C20 122.8(4)
C21 N3 Pt2 119.0(3)
C20 N3 Pt2 118.2(3)
C21 N4 C28 118.5(4)
C21 N4 Pt3 120.2(3)
C28 N4 Pt3 116.9(3)
C38 O1 Pt1 120.7(3)
C38 O2 Pt4 119.3(3)
C40 O3 Pt1 120.0(3)
C40 O4 Pt4 117.7(3)
C42 O5 Pt1 120.4(3)
C42 O6 Pt2 118.9(3)
C44 O7 Pt2 117.7(3)
C44 O8 Pt3 121.2(3)
C46 O9 Pt3 119.7(3)
C46 O10 Pt4 120.6(3)
C48 O11 Pt3 119.6(3)
C48 O12 Pt4 118.4(3)
C6 C1 C2 118.3(4)
C6 C1 N1 121.8(4)
C2 C1 N1 119.7(4)
C3 C2 C1 119.6(4)
C3 C2 H2 120.2
C1 C2 H2 120.2
C4 C3 C2 122.6(4)
C4 C3 H3 118.7
C2 C3 H3 118.7
C5 C4 C3 117.0(4)
C5 C4 C7 122.6(4)
C3 C4 C7 120.3(4)
C4 C5 C6 121.8(4)
C4 C5 H5 119.1
C6 C5 H5 119.1
C5 C6 C1 120.5(4)
C5 C6 H6 119.7
C1 C6 H6 119.7
C10 C7 C4 112.2(4)
C10 C7 C9 108.3(4)
C4 C7 C9 109.9(4)
C10 C7 C8 108.7(4)
C4 C7 C8 108.2(4)
C9 C7 C8 109.5(4)
C7 C8 H8A 109.5
C7 C8 H8B 109.5
H8A C8 H8B 109.5
C7 C8 H8C 109.5
H8A C8 H8C 109.5
H8B C8 H8C 109.5
C7 C9 H9A 109.5
C7 C9 H9B 109.5
H9A C9 H9B 109.5
C7 C9 H9C 109.5
H9A C9 H9C 109.5
H9B C9 H9C 109.5
C7 C10 H10A 109.5
C7 C10 H10B 109.5
H10A C10 H10B 109.5
C7 C10 H10C 109.5
H10A C10 H10C 109.5
H10B C10 H10C 109.5
N2 C11 N1 121.5(4)
N2 C11 C12 120.2(4)
N1 C11 C12 118.2(4)
C13 C12 C17 120.0(4)
C13 C12 C11 118.7(4)
C17 C12 C11 121.3(4)
C12 C13 C14 120.6(5)
C12 C13 H13 119.7
C14 C13 H13 119.7
C13 C14 C15 119.7(6)
C13 C14 H14 120.2
C15 C14 H14 120.2
C16 C15 C14 120.4(5)
C16 C15 H15 119.8
C14 C15 H15 119.8
C15 C16 C17 119.8(5)
C15 C16 H16 120.1
C17 C16 H16 120.1
C12 C17 C16 119.4(5)
C12 C17 H17 120.3
C16 C17 H17 120.3
N2 C18 C19 112.6(4)
N2 C18 H18A 109.1
C19 C18 H18A 109.1
N2 C18 H18B 109.1
C19 C18 H18B 109.1
H18A C18 H18B 107.8
C18 C19 C20 115.0(4)
C18 C19 H19A 108.5
C20 C19 H19A 108.5
C18 C19 H19B 108.5
C20 C19 H19B 108.5
H19A C19 H19B 107.5
N3 C20 C19 113.2(3)
N3 C20 H20A 108.9
C19 C20 H20A 108.9
N3 C20 H20B 108.9
C19 C20 H20B 108.9
H20A C20 H20B 107.7
N3 C21 N4 121.0(4)
N3 C21 C22 120.6(4)
N4 C21 C22 118.4(4)
C23 C22 C27 119.9(4)
C23 C22 C21 120.4(4)
C27 C22 C21 119.6(4)
C24 C23 C22 120.8(4)
C24 C23 H23 119.6
C22 C23 H23 119.6
C23 C24 C25 119.9(5)
C23 C24 H24 120.1
C25 C24 H24 120.1
C24 C25 C26 119.6(5)
C24 C25 H25 120.2
C26 C25 H25 120.2
C27 C26 C25 120.5(4)
C27 C26 H26 119.7
C25 C26 H26 119.7
C26 C27 C22 119.2(4)
C26 C27 H27 120.4
C22 C27 H27 120.4
C29 C28 C33 118.2(4)
C29 C28 N4 120.8(4)
C33 C28 N4 121.0(4)
C28 C29 C30 121.1(4)
C28 C29 H29 119.5
C30 C29 H29 119.5
C29 C30 C31 121.3(5)
C29 C30 H30 119.4
C31 C30 H30 119.4
C32 C31 C30 116.9(5)
C32 C31 C34 123.2(5)
C30 C31 C34 119.9(5)
C33 C32 C31 122.3(4)
C33 C32 H32 118.9
C31 C32 H32 118.9
C32 C33 C28 120.2(4)
C32 C33 H33 119.9
C28 C33 H33 119.9
C36 C34 C31 112.4(5)
C36 C34 C35 108.8(5)
C31 C34 C35 107.2(5)
C36 C34 C37 108.8(5)
C31 C34 C37 109.7(5)
C35 C34 C37 109.9(6)
C34 C35 H35A 109.5
C34 C35 H35B 109.5
H35A C35 H35B 109.5
C34 C35 H35C 109.5
H35A C35 H35C 109.5
H35B C35 H35C 109.5
C34 C36 H36A 109.5
C34 C36 H36B 109.5
H36A C36 H36B 109.5
C34 C36 H36C 109.5
H36A C36 H36C 109.5
H36B C36 H36C 109.5
C34 C37 H37A 109.5
C34 C37 H37B 109.5
H37A C37 H37B 109.5
C34 C37 H37C 109.5
H37A C37 H37C 109.5
H37B C37 H37C 109.5
O2 C38 O1 125.6(4)
O2 C38 C39 118.1(4)
O1 C38 C39 116.4(4)
C38 C39 H39A 109.5
C38 C39 H39B 109.5
H39A C39 H39B 109.5
C38 C39 H39C 109.5
H39A C39 H39C 109.5
H39B C39 H39C 109.5
O4 C40 O3 126.8(4)
O4 C40 C41 117.5(4)
O3 C40 C41 115.6(4)
C40 C41 H41A 109.5
C40 C41 H41B 109.5
H41A C41 H41B 109.5
C40 C41 H41C 109.5
H41A C41 H41C 109.5
H41B C41 H41C 109.5
O5 C42 O6 125.9(4)
O5 C42 C43 117.4(4)
O6 C42 C43 116.7(4)
C42 C43 H43A 109.5
C42 C43 H43B 109.5
H43A C43 H43B 109.5
C42 C43 H43C 109.5
H43A C43 H43C 109.5
H43B C43 H43C 109.5
O8 C44 O7 126.0(4)
O8 C44 C45 117.4(4)
O7 C44 C45 116.7(4)
C44 C45 H45A 109.5
C44 C45 H45B 109.5
H45A C45 H45B 109.5
C44 C45 H45C 109.5
H45A C45 H45C 109.5
H45B C45 H45C 109.5
O10 C46 O9 125.5(4)
O10 C46 C47 117.6(4)
O9 C46 C47 116.9(4)
C46 C47 H47A 109.5
C46 C47 H47B 109.5
H47A C47 H47B 109.5
C46 C47 H47C 109.5
H47A C47 H47C 109.5
H47B C47 H47C 109.5
O11 C48 O12 127.0(4)
O11 C48 C49 117.3(4)
O12 C48 C49 115.7(4)
C48 C49 H49A 109.5
C48 C49 H49B 109.5
H49A C49 H49B 109.5
C48 C49 H49C 109.5
H49A C49 H49C 109.5
H49B C49 H49C 109.5
Cl2 C50 Cl1 110.8(4)
Cl2 C50 Cl3 108.7(3)
Cl1 C50 Cl3 111.0(3)
Cl2 C50 H50 108.8
Cl1 C50 H50 108.8
Cl3 C50 H50 108.8
Cl5 C51 Cl6 110.9(3)
Cl5 C51 Cl4 110.1(4)
Cl6 C51 Cl4 109.9(3)
Cl5 C51 H51 108.6
Cl6 C51 H51 108.6
Cl4 C51 H51 108.6
Cl7 C52 Cl9 110.8(3)
Cl7 C52 Cl8 109.7(3)
Cl9 C52 Cl8 109.8(3)
Cl7 C52 H52 108.8
Cl9 C52 H52 108.8
Cl8 C52 H52 108.8

loop_
_geom_bond_atom_site_label_1
_geom_bond_atom_site_label_2
_geom_bond_distance
Pt1 O5 2.008(3)
Pt1 O1 2.008(3)
Pt1 N1 2.132(4)
Pt1 O3 2.231(3)
Pt1 Pt2 2.5095(4)
Pt1 Pt4 2.5154(3)
Pt2 O6 2.016(3)
Pt2 O7 2.016(3)
Pt2 N2 2.084(4)
Pt2 N3 2.092(4)
Pt2 Pt3 2.5058(3)
Pt3 O9 2.011(3)
Pt3 O8 2.012(3)
Pt3 N4 2.124(4)
Pt3 O11 2.262(3)
Pt3 Pt4 2.5213(4)
Pt4 O10 2.009(3)
Pt4 O2 2.016(3)
Pt4 O12 2.220(3)
Pt4 O4 2.240(3)
N1 C11 1.343(6)
N1 C1 1.417(5)
N2 C11 1.319(5)
N2 C18 1.465(5)
N3 C21 1.319(6)
N3 C20 1.463(6)
N4 C21 1.344(5)
N4 C28 1.416(6)
O1 C38 1.265(5)
O2 C38 1.264(6)
O3 C40 1.268(5)
O4 C40 1.265(5)
O5 C42 1.258(5)
O6 C42 1.278(5)
O7 C44 1.270(5)
O8 C44 1.259(6)
O9 C46 1.268(5)
O10 C46 1.268(5)
O11 C48 1.258(6)
O12 C48 1.272(5)
C1 C6 1.393(6)
C1 C2 1.398(6)
C2 C3 1.391(5)
C2 H2 0.9500
C3 C4 1.387(6)
C3 H3 0.9500
C4 C5 1.384(6)
C4 C7 1.534(6)
C5 C6 1.391(6)
C5 H5 0.9500
C6 H6 0.9500
C7 C10 1.532(7)
C7 C9 1.535(7)
C7 C8 1.535(7)
C8 H8A 0.9800
C8 H8B 0.9800
C8 H8C 0.9800
C9 H9A 0.9800
C9 H9B 0.9800
C9 H9C 0.9800
C10 H10A 0.9800
C10 H10B 0.9800
C10 H10C 0.9800
C11 C12 1.508(6)
C12 C13 1.373(7)
C12 C17 1.396(7)
C13 C14 1.383(7)
C13 H13 0.9500
C14 C15 1.389(9)
C14 H14 0.9500
C15 C16 1.378(9)
C15 H15 0.9500
C16 C17 1.400(7)
C16 H16 0.9500
C17 H17 0.9500
C18 C19 1.520(7)
C18 H18A 0.9900
C18 H18B 0.9900
C19 C20 1.531(6)
C19 H19A 0.9900
C19 H19B 0.9900
C20 H20A 0.9900
C20 H20B 0.9900
C21 C22 1.504(6)
C22 C23 1.386(6)
C22 C27 1.395(6)
C23 C24 1.372(7)
C23 H23 0.9500
C24 C25 1.391(7)
C24 H24 0.9500
C25 C26 1.392(7)
C25 H25 0.9500
C26 C27 1.388(6)
C26 H26 0.9500
C27 H27 0.9500
C28 C29 1.386(7)
C28 C33 1.394(6)
C29 C30 1.393(7)
C29 H29 0.9500
C30 C31 1.393(7)
C30 H30 0.9500
C31 C32 1.393(7)
C31 C34 1.531(7)
C32 C33 1.386(7)
C32 H32 0.9500
C33 H33 0.9500
C34 C36 1.522(8)
C34 C35 1.537(8)
C34 C37 1.543(9)
C35 H35A 0.9800
C35 H35B 0.9800
C35 H35C 0.9800
C36 H36A 0.9800
C36 H36B 0.9800
C36 H36C 0.9800
C37 H37A 0.9800
C37 H37B 0.9800
C37 H37C 0.9800
C38 C39 1.482(7)
C39 H39A 0.9800
C39 H39B 0.9800
C39 H39C 0.9800
C40 C41 1.519(6)
C41 H41A 0.9800
C41 H41B 0.9800
C41 H41C 0.9800
C42 C43 1.495(6)
C43 H43A 0.9800
C43 H43B 0.9800
C43 H43C 0.9800
C44 C45 1.496(6)
C45 H45A 0.9800
C45 H45B 0.9800
C45 H45C 0.9800
C46 C47 1.480(6)
C47 H47A 0.9800
C47 H47B 0.9800
C47 H47C 0.9800
C48 C49 1.515(6)
C49 H49A 0.9800
C49 H49B 0.9800
C49 H49C 0.9800
C50 Cl2 1.733(6)
C50 Cl1 1.746(6)
C50 Cl3 1.759(6)
C50 H50 1.0000
C51 Cl5 1.756(6)
C51 Cl6 1.757(6)
C51 Cl4 1.758(6)
C51 H51 1.0000
C52 Cl7 1.745(5)
C52 Cl9 1.756(6)
C52 Cl8 1.773(6)
C52 H52 1.0000

loop_
_geom_torsion_atom_site_label_1
_geom_torsion_atom_site_label_2
_geom_torsion_atom_site_label_3
_geom_torsion_atom_site_label_4
_geom_torsion
O5 Pt1 Pt2 O6 13.11(12)
O1 Pt1 Pt2 O6 -165.31(13)
N1 Pt1 Pt2 O6 -74.85(14)
Pt4 Pt1 Pt2 O6 109.52(9)
O5 Pt1 Pt2 O7 -167.58(12)
O1 Pt1 Pt2 O7 14.00(13)
N1 Pt1 Pt2 O7 104.46(14)
Pt4 Pt1 Pt2 O7 -71.17(9)
O5 Pt1 Pt2 N2 104.05(14)
O1 Pt1 Pt2 N2 -74.37(14)
N1 Pt1 Pt2 N2 16.09(16)
Pt4 Pt1 Pt2 N2 -159.54(11)
O5 Pt1 Pt2 Pt3 -80.82(9)
O1 Pt1 Pt2 Pt3 100.77(9)
N1 Pt1 Pt2 Pt3 -168.78(11)
Pt4 Pt1 Pt2 Pt3 15.594(8)
O6 Pt2 Pt3 O9 -15.85(12)
O7 Pt2 Pt3 O9 166.84(12)
N3 Pt2 Pt3 O9 -106.06(13)
Pt1 Pt2 Pt3 O9 70.01(9)
O6 Pt2 Pt3 O8 163.09(13)
O7 Pt2 Pt3 O8 -14.22(13)
N3 Pt2 Pt3 O8 72.88(14)
Pt1 Pt2 Pt3 O8 -111.05(9)
O6 Pt2 Pt3 N4 70.21(13)
O7 Pt2 Pt3 N4 -107.10(13)
N3 Pt2 Pt3 N4 -20.01(14)
Pt1 Pt2 Pt3 N4 156.07(10)
O6 Pt2 Pt3 O11 -156.2(4)
O7 Pt2 Pt3 O11 26.5(4)
N3 Pt2 Pt3 O11 113.6(4)
Pt1 Pt2 Pt3 O11 -70.3(4)
O6 Pt2 Pt3 Pt4 -101.42(9)
O7 Pt2 Pt3 Pt4 81.28(9)
N3 Pt2 Pt3 Pt4 168.37(10)
Pt1 Pt2 Pt3 Pt4 -15.556(8)
O5 Pt1 Pt4 O10 -15.40(12)
O1 Pt1 Pt4 O10 163.02(13)
O3 Pt1 Pt4 O10 75.78(13)
Pt2 Pt1 Pt4 O10 -100.85(9)
O5 Pt1 Pt4 O2 168.72(12)
O1 Pt1 Pt4 O2 -12.86(13)
O3 Pt1 Pt4 O2 -100.10(13)
Pt2 Pt1 Pt4 O2 83.27(9)
O5 Pt1 Pt4 O4 -103.59(13)
O1 Pt1 Pt4 O4 74.83(13)
O3 Pt1 Pt4 O4 -12.40(13)
Pt2 Pt1 Pt4 O4 170.96(9)
O5 Pt1 Pt4 Pt3 69.95(8)
O1 Pt1 Pt4 Pt3 -111.63(9)
O3 Pt1 Pt4 Pt3 161.14(9)
Pt2 Pt1 Pt4 Pt3 -15.498(8)
O9 Pt3 Pt4 O10 11.56(12)
O8 Pt3 Pt4 O10 -163.82(12)
N4 Pt3 Pt4 O10 57.4(6)
O11 Pt3 Pt4 O10 -76.64(12)
Pt2 Pt3 Pt4 O10 111.97(9)
O9 Pt3 Pt4 O2 -170.41(12)
O8 Pt3 Pt4 O2 14.22(13)
N4 Pt3 Pt4 O2 -124.5(6)
O11 Pt3 Pt4 O2 101.39(13)
Pt2 Pt3 Pt4 O2 -70.00(9)
O9 Pt3 Pt4 O12 99.76(12)
O8 Pt3 Pt4 O12 -75.61(12)
N4 Pt3 Pt4 O12 145.6(6)
O11 Pt3 Pt4 O12 11.56(12)
Pt2 Pt3 Pt4 O12 -159.83(9)
O9 Pt3 Pt4 Pt1 -84.89(9)
O8 Pt3 Pt4 Pt1 99.74(9)
N4 Pt3 Pt4 Pt1 -39.0(6)
O11 Pt3 Pt4 Pt1 -173.09(9)
Pt2 Pt3 Pt4 Pt1 15.522(8)
O5 Pt1 N1 C11 -107.0(4)
O1 Pt1 N1 C11 74.7(4)
O3 Pt1 N1 C11 161.7(4)
Pt2 Pt1 N1 C11 -21.3(4)
O5 Pt1 N1 C1 61.8(3)
O1 Pt1 N1 C1 -116.4(3)
O3 Pt1 N1 C1 -29.4(4)
Pt2 Pt1 N1 C1 147.6(3)
O6 Pt2 N2 C11 68.4(4)
O7 Pt2 N2 C11 -114.4(4)
N3 Pt2 N2 C11 158.9(4)
Pt1 Pt2 N2 C11 -17.6(4)
O6 Pt2 N2 C18 -119.7(3)
O7 Pt2 N2 C18 57.6(3)
N3 Pt2 N2 C18 -29.2(4)
Pt1 Pt2 N2 C18 154.4(3)
O6 Pt2 N3 C21 -66.3(3)
O7 Pt2 N3 C21 114.6(3)
N2 Pt2 N3 C21 -157.2(3)
Pt3 Pt2 N3 C21 27.5(3)
O6 Pt2 N3 C20 117.5(3)
O7 Pt2 N3 C20 -61.6(3)
N2 Pt2 N3 C20 26.6(3)
Pt3 Pt2 N3 C20 -148.7(3)
O9 Pt3 N4 C21 121.5(3)
O8 Pt3 N4 C21 -63.2(3)
O11 Pt3 N4 C21 -151.4(3)
Pt2 Pt3 N4 C21 20.8(3)
Pt4 Pt3 N4 C21 75.7(7)
O9 Pt3 N4 C28 -34.4(3)
O8 Pt3 N4 C28 140.9(3)
O11 Pt3 N4 C28 52.7(3)
Pt2 Pt3 N4 C28 -135.1(3)
Pt4 Pt3 N4 C28 -80.2(7)
N1 Pt1 O1 C38 -159.9(3)
O3 Pt1 O1 C38 98.8(3)
Pt2 Pt1 O1 C38 -75.3(3)
Pt4 Pt1 O1 C38 13.4(3)
O12 Pt4 O2 C38 -167.6(3)
O4 Pt4 O2 C38 -70.1(3)
Pt1 Pt4 O2 C38 17.1(3)
Pt3 Pt4 O2 C38 104.8(3)
O5 Pt1 O3 C40 112.3(4)
O1 Pt1 O3 C40 -69.4(4)
N1 Pt1 O3 C40 -159.8(3)
Pt4 Pt1 O3 C40 16.1(3)
O10 Pt4 O4 C40 -81.0(3)
O2 Pt4 O4 C40 101.3(3)
O12 Pt4 O4 C40 -168.8(3)
Pt1 Pt4 O4 C40 15.4(3)
N1 Pt1 O5 C42 70.0(3)
O3 Pt1 O5 C42 171.3(3)
Pt2 Pt1 O5 C42 -14.6(3)
Pt4 Pt1 O5 C42 -103.4(3)
N2 Pt2 O6 C42 -104.6(3)
N3 Pt2 O6 C42 159.2(3)
Pt3 Pt2 O6 C42 72.4(3)
Pt1 Pt2 O6 C42 -16.2(3)
N2 Pt2 O7 C44 -166.3(3)
N3 Pt2 O7 C44 -70.1(3)
Pt3 Pt2 O7 C44 16.9(3)
Pt1 Pt2 O7 C44 105.4(3)
N4 Pt3 O8 C44 101.2(3)
O11 Pt3 O8 C44 -156.5(3)
Pt2 Pt3 O8 C44 16.6(3)
Pt4 Pt3 O8 C44 -72.0(3)
N4 Pt3 O9 C46 171.0(3)
O11 Pt3 O9 C46 68.6(3)
Pt2 Pt3 O9 C46 -104.7(3)
Pt4 Pt3 O9 C46 -16.3(3)
O12 Pt4 O10 C46 -98.7(3)
O4 Pt4 O10 C46 163.7(3)
Pt1 Pt4 O10 C46 76.9(3)
Pt3 Pt4 O10 C46 -11.0(3)
O9 Pt3 O11 C48 -101.0(3)
O8 Pt3 O11 C48 80.6(3)
N4 Pt3 O11 C48 172.5(3)
Pt2 Pt3 O11 C48 40.1(6)
Pt4 Pt3 O11 C48 -15.0(3)
O10 Pt4 O12 C48 71.3(3)
O2 Pt4 O12 C48 -113.0(3)
O4 Pt4 O12 C48 159.5(3)
Pt3 Pt4 O12 C48 -14.4(3)
C11 N1 C1 C6 48.9(6)
Pt1 N1 C1 C6 -120.2(4)
C11 N1 C1 C2 -134.2(5)
Pt1 N1 C1 C2 56.7(5)
C6 C1 C2 C3 -1.8(6)
N1 C1 C2 C3 -178.8(4)
C1 C2 C3 C4 -0.9(7)
C2 C3 C4 C5 1.6(7)
C2 C3 C4 C7 177.7(4)
C3 C4 C5 C6 0.3(7)
C7 C4 C5 C6 -175.7(4)
C4 C5 C6 C1 -3.0(7)
C2 C1 C6 C5 3.6(7)
N1 C1 C6 C5 -179.4(4)
C5 C4 C7 C10 -8.8(7)
C3 C4 C7 C10 175.4(4)
C5 C4 C7 C9 -129.3(5)
C3 C4 C7 C9 54.8(6)
C5 C4 C7 C8 111.1(5)
C3 C4 C7 C8 -64.7(6)
C18 N2 C11 N1 -165.5(5)
Pt2 N2 C11 N1 5.9(6)
C18 N2 C11 C12 10.2(7)
Pt2 N2 C11 C12 -178.4(3)
C1 N1 C11 N2 -154.7(4)
Pt1 N1 C11 N2 14.2(6)
C1 N1 C11 C12 29.5(6)
Pt1 N1 C11 C12 -161.5(3)
N2 C11 C12 C13 -109.1(5)
N1 C11 C12 C13 66.7(6)
N2 C11 C12 C17 69.8(6)
N1 C11 C12 C17 -114.3(5)
C17 C12 C13 C14 -0.1(7)
C11 C12 C13 C14 178.9(4)
C12 C13 C14 C15 2.2(8)
C13 C14 C15 C16 -2.4(8)
C14 C15 C16 C17 0.3(8)
C13 C12 C17 C16 -1.9(7)
C11 C12 C17 C16 179.1(4)
C15 C16 C17 C12 1.8(7)
C11 N2 C18 C19 -135.3(4)
Pt2 N2 C18 C19 53.0(5)
N2 C18 C19 C20 -74.7(5)
C21 N3 C20 C19 137.0(4)
Pt2 N3 C20 C19 -46.9(5)
C18 C19 C20 N3 70.9(5)
C20 N3 C21 N4 157.1(4)
Pt2 N3 C21 N4 -18.9(5)
C20 N3 C21 C22 -22.7(6)
Pt2 N3 C21 C22 161.3(3)
C28 N4 C21 N3 149.6(4)
Pt3 N4 C21 N3 -5.9(5)
C28 N4 C21 C22 -30.6(5)
Pt3 N4 C21 C22 173.9(3)
N3 C21 C22 C23 -52.9(6)
N4 C21 C22 C23 127.4(5)
N3 C21 C22 C27 130.5(5)
N4 C21 C22 C27 -49.2(6)
C27 C22 C23 C24 -0.1(8)
C21 C22 C23 C24 -176.7(5)
C22 C23 C24 C25 0.1(8)
C23 C24 C25 C26 0.4(8)
C24 C25 C26 C27 -1.0(8)
C25 C26 C27 C22 0.9(8)
C23 C22 C27 C26 -0.4(7)
C21 C22 C27 C26 176.2(4)
C21 N4 C28 C29 -48.9(6)
Pt3 N4 C28 C29 107.4(4)
C21 N4 C28 C33 133.9(4)
Pt3 N4 C28 C33 -69.8(5)
C33 C28 C29 C30 -2.6(7)
N4 C28 C29 C30 -179.9(4)
C28 C29 C30 C31 0.3(8)
C29 C30 C31 C32 1.7(7)
C29 C30 C31 C34 -176.7(5)
C30 C31 C32 C33 -1.4(7)
C34 C31 C32 C33 176.9(5)
C31 C32 C33 C28 -0.9(7)
C29 C28 C33 C32 2.9(6)
N4 C28 C33 C32 -179.8(4)
C32 C31 C34 C36 6.6(7)
C30 C31 C34 C36 -175.1(5)
C32 C31 C34 C35 -112.8(6)
C30 C31 C34 C35 65.4(6)
C32 C31 C34 C37 127.8(6)
C30 C31 C34 C37 -53.9(7)
Pt4 O2 C38 O1 -12.4(6)
Pt4 O2 C38 C39 167.5(3)
Pt1 O1 C38 O2 -4.2(6)
Pt1 O1 C38 C39 176.0(3)
Pt4 O4 C40 O3 -7.1(7)
Pt4 O4 C40 C41 173.9(4)
Pt1 O3 C40 O4 -8.6(7)
Pt1 O3 C40 C41 170.3(3)
Pt1 O5 C42 O6 6.4(6)
Pt1 O5 C42 C43 -174.0(3)
Pt2 O6 C42 O5 10.3(6)
Pt2 O6 C42 C43 -169.3(3)
Pt3 O8 C44 O7 -8.5(6)
Pt3 O8 C44 C45 170.0(3)
Pt2 O7 C44 O8 -9.6(6)
Pt2 O7 C44 C45 171.9(3)
Pt4 O10 C46 O9 1.6(6)
Pt4 O10 C46 C47 -178.0(3)
Pt3 O9 C46 O10 13.3(5)
Pt3 O9 C46 C47 -167.1(3)
Pt3 O11 C48 O12 8.3(6)
Pt3 O11 C48 C49 -172.1(3)
Pt4 O12 C48 O11 6.4(6)
Pt4 O12 C48 C49 -173.2(3)
